data_1556467
loop_
_publ_author_name
'Casey, W.H.'
'Olmstead, M.M.'
'Hazlett, C.R.'
'Lamar, C.'
'Forbes, T.Z.'

_publ_section_title
;
 A New Nanometer-Sized Ga(III)-Oxyhydroxide Cation
;
_journal_name_full Inorganics
_journal_page_first 21
_journal_page_last 26
_journal_paper_doi 10.3390/inorganics3010021
_journal_volume 3
_journal_year 2015
_chemical_formula_moiety 'C23  H43  Co1  I2  P2  N1  O1'
_chemical_formula_sum 'C23 H43 Co I2 N O P2'
_chemical_formula_weight 724.25
_space_group_IT_number 2
_space_group_name_Hall '-P 1'
_space_group_name_H-M_alt 'P -1'
_symmetry_cell_setting triclinic
_symmetry_Int_Tables_number 2
_symmetry_space_group_name_Hall '-P 1'
_symmetry_space_group_name_H-M 'P -1'
_atom_sites_solution_hydrogens geom
_cell_angle_alpha 94.440(7)
_cell_angle_beta 91.523(6)
_cell_angle_gamma 97.826(7)
_cell_formula_units_Z 4
_cell_length_a 12.1981(17)
_cell_length_b 15.362(2)
_cell_length_c 16.187(2)
_cell_measurement_reflns_used 21314
_cell_measurement_temperature 293(2)
_cell_measurement_theta_max 28.00
_cell_measurement_theta_min 3.00
_cell_measurement_wavelength 0.71075
_cell_volume 2993.9(7)
_computing_molecular_graphics 'Ortep for Windows (Farrugia, 2012)'
_computing_publication_material 'WinGX publication routines (Farrugia, 2012)'
_computing_structure_refinement 'SHELXL-2014 (Sheldrick, 2014)'
_diffrn_ambient_temperature 293(2)
_diffrn_measured_fraction_theta_full 0.973
_diffrn_measured_fraction_theta_max 0.998
_diffrn_radiation_probe x-ray
_diffrn_radiation_type MoK\a
_diffrn_radiation_wavelength 0.71075
_diffrn_reflns_av_R_equivalents 0.0857
_diffrn_reflns_Laue_measured_fraction_full 0.973
_diffrn_reflns_Laue_measured_fraction_max 0.998
_diffrn_reflns_limit_h_max 14
_diffrn_reflns_limit_h_min -14
_diffrn_reflns_limit_k_max 18
_diffrn_reflns_limit_k_min -18
_diffrn_reflns_limit_l_max 19
_diffrn_reflns_limit_l_min -19
_diffrn_reflns_number 25570
_diffrn_reflns_point_group_measured_fraction_full 0.973
_diffrn_reflns_point_group_measured_fraction_max 0.998
_diffrn_reflns_theta_full 25.242
_diffrn_reflns_theta_max 24.998
_diffrn_reflns_theta_min 2.985
_exptl_absorpt_coefficient_mu 2.757
_exptl_absorpt_correction_T_max 1.000
_exptl_absorpt_correction_T_min 0.608
_exptl_absorpt_correction_type multi-scan
_exptl_absorpt_process_details 'Jacobson, R. (1998) Private communication'
_exptl_crystal_colour black
_exptl_crystal_density_diffrn 1.607
_exptl_crystal_density_method 'not measured'
_exptl_crystal_description prism
_exptl_crystal_F_000 1436
_exptl_crystal_size_max 0.23
_exptl_crystal_size_mid 0.2
_exptl_crystal_size_min 0.13
_refine_diff_density_max 1.756
_refine_diff_density_min -1.051
_refine_diff_density_rms 0.184
_refine_ls_extinction_method none
_refine_ls_goodness_of_fit_ref 1.078
_refine_ls_hydrogen_treatment constr
_refine_ls_matrix_type full
_refine_ls_number_constraints 0
_refine_ls_number_parameters 563
_refine_ls_number_reflns 10539
_refine_ls_number_restraints 18
_refine_ls_restrained_S_all 1.077
_refine_ls_R_factor_all 0.126
_refine_ls_R_factor_gt 0.0843
_refine_ls_shift/su_max 0.064
_refine_ls_shift/su_mean 0.001
_refine_ls_structure_factor_coef Fsqd
_refine_ls_weighting_details 'w=1/[\s^2^(Fo^2^)+(0.0736P)^2^+43.1152P] where P=(Fo^2^+2Fc^2^)/3'
_refine_ls_weighting_scheme calc
_refine_ls_wR_factor_gt 0.2068
_refine_ls_wR_factor_ref 0.2291
_reflns_number_gt 7046
_reflns_number_total 10539
_reflns_threshold_expression 'I > 2\s(I)'
_cod_data_source_file Inorganics-205-3-21-_1_.cif
_cod_data_source_block shelx-3
_cod_database_code 1556467
_shelx_estimated_absorpt_t_min 0.57
_shelx_estimated_absorpt_t_max 0.716

loop_
_symmetry_equiv_pos_as_xyz
'x, y, z'
'-x, -y, -z'

loop_
_atom_site_label
_atom_site_type_symbol
_atom_site_fract_x
_atom_site_fract_y
_atom_site_fract_z
_atom_site_U_iso_or_equiv
_atom_site_adp_type
_atom_site_occupancy
_atom_site_calc_flag
_atom_site_disorder_assembly
_atom_site_disorder_group
I1 I 0.88080(7) 0.44010(5) 0.24658(5) 0.0411(3) Uani 1 d . .
I2 I 0.83430(18) 0.63510(11) 0.10749(8) 0.0531(5) Uani 0.856(4) d A 1
I3 I 0.66685(8) 0.64643(6) 0.64846(6) 0.0477(3) Uani 1 d . .
I4 I 0.7372(2) 0.92943(16) 0.65330(17) 0.0650(8) Uani 0.646(2) d B 1
Co1 Co 0.90800(16) 0.62463(12) 0.25503(11) 0.0416(5) Uani 1 d . .
Co2 Co 0.64627(15) 0.80057(12) 0.73503(14) 0.0506(5) Uani 1 d . .
P1 P 0.7531(3) 0.6645(2) 0.3241(2) 0.0366(8) Uani 1 d . .
P2 P 1.0986(3) 0.6471(3) 0.2232(2) 0.0482(9) Uani 1 d . .
P3 P 0.4549(3) 0.8281(2) 0.7211(2) 0.0381(8) Uani 1 d . .
P4 P 0.7932(3) 0.8143(2) 0.8556(2) 0.0397(8) Uani 1 d . .
O1 O 0.960(2) -0.081(2) 0.456(2) 0.216(13) Uani 1 d . .
N1 N 0.9776(8) 0.6303(6) 0.3718(6) 0.034(2) Uani 1 d . .
N2 N 0.5665(8) 0.7140(6) 0.8278(6) 0.034(2) Uani 1 d . .
C1 C 0.8213(11) 0.6958(9) 0.4266(8) 0.043(3) Uani 1 d . .
H1A H 0.8416 0.7593 0.433 0.052 Uiso 1 calc . .
H1B H 0.7692 0.6797 0.4689 0.052 Uiso 1 calc . .
C2 C 0.9213(11) 0.6535(8) 0.4398(8) 0.039(3) Uani 1 d . .
C3 C 0.9613(12) 0.6414(10) 0.5187(8) 0.051(4) Uani 1 d . .
H3 H 0.9213 0.6552 0.5649 0.061 Uiso 1 calc . .
C4 C 1.0590(14) 0.6094(10) 0.5286(9) 0.060(4) Uani 1 d . .
H4 H 1.0852 0.5999 0.5811 0.072 Uiso 1 calc . .
C5 C 1.1188(12) 0.5912(10) 0.4599(9) 0.053(4) Uani 1 d . .
H5 H 1.1866 0.5707 0.4659 0.064 Uiso 1 calc . .
C6 C 1.0784(11) 0.6034(8) 0.3835(9) 0.042(3) Uani 1 d . .
C7 C 1.1419(11) 0.5856(9) 0.3071(9) 0.044(3) Uani 1 d . .
H7A H 1.1295 0.5231 0.29 0.052 Uiso 1 calc . .
H7B H 1.2205 0.6026 0.3196 0.052 Uiso 1 calc . .
C8 C 0.6323(11) 0.5802(8) 0.3461(8) 0.045(3) Uani 1 d . .
C9 C 0.5897(13) 0.5317(10) 0.2606(10) 0.061(4) Uani 1 d . .
H9A H 0.6499 0.5091 0.2332 0.073 Uiso 1 calc . .
H9B H 0.5328 0.4839 0.2692 0.073 Uiso 1 calc . .
H9C H 0.56 0.5724 0.227 0.073 Uiso 1 calc . .
C10 C 0.5389(12) 0.6171(10) 0.3914(11) 0.061(4) Uani 1 d . .
H10A H 0.5119 0.6607 0.36 0.073 Uiso 1 calc . .
H10B H 0.4799 0.5702 0.3979 0.073 Uiso 1 calc . .
H10C H 0.566 0.6435 0.4451 0.073 Uiso 1 calc . .
C11A C 0.677(4) 0.521(3) 0.408(2) 0.044(5) Uiso 0.5 d . .
C11B C 0.675(4) 0.510(3) 0.397(3) 0.044(5) Uiso 0.5 d . .
C12 C 0.7047(13) 0.7699(9) 0.2951(10) 0.053(4) Uani 1 d . .
C13 C 0.8063(15) 0.8276(9) 0.2679(11) 0.068(5) Uani 1 d . .
H13A H 0.8611 0.8381 0.3126 0.082 Uiso 1 calc . .
H13B H 0.8361 0.7983 0.2208 0.082 Uiso 1 calc . .
H13C H 0.786 0.8827 0.2532 0.082 Uiso 1 calc . .
C14 C 0.6163(13) 0.7523(10) 0.2247(10) 0.061(4) Uani 1 d . .
H14A H 0.5526 0.7158 0.2427 0.073 Uiso 1 calc . .
H14B H 0.5955 0.8072 0.2099 0.073 Uiso 1 calc . .
H14C H 0.6455 0.7228 0.1775 0.073 Uiso 1 calc . .
C15 C 0.6602(14) 0.8223(10) 0.3694(11) 0.067(5) Uani 1 d . .
H15A H 0.5955 0.7884 0.3889 0.081 Uiso 1 calc . .
H15B H 0.7161 0.8341 0.4132 0.081 Uiso 1 calc . .
H15C H 0.6415 0.877 0.3521 0.081 Uiso 1 calc . .
C16 C 1.1622(14) 0.5936(11) 0.1305(10) 0.061(4) Uani 1 d . .
C17 C 1.2839(16) 0.5772(16) 0.1471(13) 0.100(7) Uani 1 d . .
H17A H 1.3294 0.6323 0.1629 0.12 Uiso 1 calc . .
H17B H 1.2862 0.5387 0.191 0.12 Uiso 1 calc . .
H17C H 1.3112 0.5503 0.0977 0.12 Uiso 1 calc . .
C18 C 1.1591(18) 0.6498(14) 0.0568(11) 0.090(6) Uani 1 d . .
H18A H 1.2019 0.7065 0.0708 0.109 Uiso 1 calc . .
H18B H 1.1896 0.6211 0.0098 0.109 Uiso 1 calc . .
H18C H 1.0839 0.6571 0.0437 0.109 Uiso 1 calc . .
C19 C 1.0938(15) 0.5050(11) 0.1058(11) 0.073(5) Uani 1 d . .
H19A H 1.0943 0.4681 0.1511 0.087 Uiso 1 calc . .
H19B H 1.0191 0.5133 0.0923 0.087 Uiso 1 calc . .
H19C H 1.1248 0.4773 0.0584 0.087 Uiso 1 calc . .
C20 C 1.1649(16) 0.7640(10) 0.2460(12) 0.070(5) Uani 1 d . .
C21 C 1.2889(16) 0.7792(14) 0.2404(17) 0.112(9) Uani 1 d . .
H21A H 1.3215 0.7429 0.277 0.135 Uiso 1 calc . .
H21B H 1.3085 0.7644 0.1845 0.135 Uiso 1 calc . .
H21C H 1.3158 0.8401 0.2559 0.135 Uiso 1 calc . .
C22 C 1.113(2) 0.8224(12) 0.1871(14) 0.100(7) Uani 1 d . .
H22A H 1.0337 0.8128 0.1906 0.12 Uiso 1 calc . .
H22B H 1.1398 0.8833 0.2027 0.12 Uiso 1 calc . .
H22C H 1.1324 0.8075 0.1312 0.12 Uiso 1 calc . .
C23 C 1.1373(14) 0.7987(9) 0.3344(11) 0.067(5) Uani 1 d . .
H23A H 1.0586 0.79 0.3402 0.08 Uiso 1 calc . .
H23B H 1.1717 0.7672 0.3746 0.08 Uiso 1 calc . .
H23C H 1.1647 0.8605 0.3433 0.08 Uiso 1 calc . .
C24 C 0.3882(11) 0.7275(9) 0.7616(9) 0.046(3) Uani 1 d . .
H24A H 0.3178 0.7385 0.7837 0.055 Uiso 1 calc . .
H24B H 0.373 0.6821 0.7162 0.055 Uiso 1 calc . .
C25 C 0.4552(10) 0.6937(8) 0.8282(8) 0.036(3) Uani 1 d . .
C26 C 0.4052(11) 0.6409(9) 0.8862(9) 0.044(3) Uani 1 d . .
H26 H 0.3284 0.6302 0.8871 0.053 Uiso 1 calc . .
C27 C 0.4676(14) 0.6047(10) 0.9418(9) 0.059(4) Uani 1 d . .
H27 H 0.4344 0.5677 0.9796 0.071 Uiso 1 calc . .
C28 C 0.5820(12) 0.6244(9) 0.9406(8) 0.048(3) Uani 1 d . .
H28 H 0.6268 0.6009 0.978 0.058 Uiso 1 calc . .
C29 C 0.6284(11) 0.6790(7) 0.8838(8) 0.036(3) Uani 1 d . .
C30 C 0.7530(11) 0.7020(8) 0.8795(9) 0.043(3) Uani 1 d . .
H30A H 0.7798 0.6625 0.8375 0.052 Uiso 1 calc . .
H30B H 0.7875 0.6932 0.9324 0.052 Uiso 1 calc . .
C31 C 0.3861(11) 0.8292(10) 0.6154(9) 0.050(4) Uani 1 d . .
C32 C 0.4409(16) 0.7625(11) 0.5576(10) 0.071(5) Uani 1 d . .
H32A H 0.4293 0.7054 0.5786 0.085 Uiso 1 calc . .
H32B H 0.4082 0.7591 0.5026 0.085 Uiso 1 calc . .
H32C H 0.519 0.7822 0.556 0.085 Uiso 1 calc . .
C33A C 0.413(4) 0.914(3) 0.575(3) 0.053(15) Uiso 0.5 d . .
H33A H 0.4582 0.9038 0.528 0.08 Uiso 0.5 calc . .
H33B H 0.3458 0.9331 0.5562 0.08 Uiso 0.5 calc . .
H33C H 0.4527 0.9577 0.6137 0.08 Uiso 0.5 calc . .
C33B C 0.399(4) 0.921(3) 0.589(3) 0.054(15) Uiso 0.5 d . .
H33D H 0.3595 0.9569 0.6258 0.081 Uiso 0.5 calc . .
H33E H 0.4757 0.9449 0.5911 0.081 Uiso 0.5 calc . .
H33F H 0.3687 0.9203 0.5336 0.081 Uiso 0.5 calc . .
C34 C 0.2585(14) 0.7931(12) 0.6141(12) 0.073(5) Uani 1 d . .
H34A H 0.2486 0.734 0.6308 0.087 Uiso 1 calc . .
H34B H 0.2219 0.8301 0.6516 0.087 Uiso 1 calc . .
H34C H 0.2274 0.7932 0.559 0.087 Uiso 1 calc . .
C35 C 0.4160(11) 0.9201(10) 0.7924(11) 0.058(4) Uani 1 d . .
C36 C 0.4398(14) 0.8995(11) 0.8812(10) 0.068(5) Uani 1 d . .
H36A H 0.395 0.8456 0.8923 0.082 Uiso 1 calc . .
H36B H 0.5167 0.8931 0.8882 0.082 Uiso 1 calc . .
H36C H 0.4228 0.9467 0.9189 0.082 Uiso 1 calc . .
C37 C 0.4893(14) 1.0062(9) 0.7781(12) 0.073(5) Uani 1 d . .
H37A H 0.4764 1.0212 0.7225 0.087 Uiso 1 calc . .
H37B H 0.4719 1.0525 0.8167 0.087 Uiso 1 calc . .
H37C H 0.5657 0.9989 0.786 0.087 Uiso 1 calc . .
C38A C 0.2969(19) 0.939(3) 0.778(3) 0.054(6) Uiso 0.5 d . .
H38A H 0.2862 0.9516 0.7213 0.081 Uiso 0.5 calc . .
H38B H 0.2458 0.8886 0.7893 0.081 Uiso 0.5 calc . .
H38C H 0.2842 0.989 0.8141 0.081 Uiso 0.5 calc . .
C38B C 0.2918(18) 0.928(3) 0.794(3) 0.054(6) Uiso 0.5 d . .
H38D H 0.2666 0.9412 0.7399 0.081 Uiso 0.5 calc . .
H38E H 0.2514 0.8734 0.8076 0.081 Uiso 0.5 calc . .
H38F H 0.2797 0.9745 0.8341 0.081 Uiso 0.5 calc . .
C39 C 0.9391(10) 0.8188(9) 0.8235(9) 0.046(3) Uani 1 d . .
C40 C 1.0140(12) 0.7751(10) 0.8806(10) 0.058(4) Uani 1 d . .
H40A H 1.0165 0.804 0.9355 0.069 Uiso 1 calc . .
H40B H 0.9849 0.714 0.8822 0.069 Uiso 1 calc . .
H40C H 1.0873 0.78 0.8597 0.069 Uiso 1 calc . .
C41 C 0.9866(12) 0.9160(11) 0.8135(11) 0.066(5) Uani 1 d . .
H41A H 0.9893 0.9495 0.8663 0.079 Uiso 1 calc . .
H41B H 1.06 0.9186 0.7929 0.079 Uiso 1 calc . .
H41C H 0.94 0.9401 0.7751 0.079 Uiso 1 calc . .
C42 C 0.9378(11) 0.7706(9) 0.7371(10) 0.051(4) Uani 1 d . .
H42A H 0.8914 0.7965 0.6998 0.062 Uiso 1 calc . .
H42B H 1.0117 0.7755 0.7174 0.062 Uiso 1 calc . .
H42C H 0.9093 0.7095 0.7398 0.062 Uiso 1 calc . .
C43 C 0.7874(11) 0.8852(9) 0.9558(9) 0.049(4) Uani 1 d . .
C44 C 0.6853(13) 0.8471(10) 1.0013(9) 0.055(4) Uani 1 d . .
H44A H 0.6924 0.788 1.0138 0.066 Uiso 1 calc . .
H44B H 0.6795 0.8829 1.0518 0.066 Uiso 1 calc . .
H44C H 0.62 0.8466 0.9666 0.066 Uiso 1 calc . .
C45A C 0.895(2) 0.891(3) 1.008(2) 0.052(5) Uiso 0.5 d . .
H45A H 0.9067 0.8336 1.0219 0.079 Uiso 0.5 calc . .
H45B H 0.9563 0.9158 0.9766 0.079 Uiso 0.5 calc . .
H45C H 0.891 0.9287 1.0578 0.079 Uiso 0.5 calc . .
C45B C 0.880(3) 0.883(3) 1.020(2) 0.052(5) Uiso 0.5 d . .
H45D H 0.8847 0.8227 1.0306 0.079 Uiso 0.5 calc . .
H45E H 0.949 0.9088 0.9995 0.079 Uiso 0.5 calc . .
H45F H 0.8649 0.9152 1.0706 0.079 Uiso 0.5 calc . .
C46 C 0.7755(15) 0.9785(9) 0.9363(11) 0.067(5) Uani 1 d . .
H46A H 0.7164 0.977 0.8956 0.08 Uiso 1 calc . .
H46B H 0.7592 1.012 0.9859 0.08 Uiso 1 calc . .
H46C H 0.8434 1.0055 0.9149 0.08 Uiso 1 calc . .
C47 C 0.943(3) 0.0029(15) 0.4319(17) 0.126(10) Uani 1 d . .
C48 C 1.021(4) -0.089(3) 0.516(2) 0.23(3) Uani 1 d . .
O2 O 0.722(3) 0.858(2) 0.808(2) 0.055(15) Uani 0.28(3) d B .
I2' I 0.7864(9) 0.6048(7) 0.0908(5) 0.0531(18) Uani 0.153(4) d A 2
I4' I 0.7200(4) 0.9167(4) 0.6172(4) 0.0650(10) Uani 0.315(4) d B 2

loop_
_atom_site_aniso_label
_atom_site_aniso_U_11
_atom_site_aniso_U_22
_atom_site_aniso_U_33
_atom_site_aniso_U_23
_atom_site_aniso_U_13
_atom_site_aniso_U_12
I1 0.0465(5) 0.0359(5) 0.0410(5) 0.0049(4) -0.0008(4) 0.0059(4)
I2 0.0741(12) 0.0623(8) 0.0295(7) 0.0088(6) -0.0047(7) 0.0316(9)
I3 0.0516(6) 0.0470(5) 0.0452(6) 0.0003(4) 0.0100(4) 0.0093(4)
I4 0.0395(9) 0.0645(12) 0.0920(14) 0.0472(12) -0.0201(11) -0.0078(8)
Co1 0.0523(11) 0.0489(11) 0.0304(10) 0.0155(8) 0.0091(8) 0.0233(9)
Co2 0.0355(10) 0.0347(10) 0.0833(15) 0.0122(9) 0.0128(10) 0.0045(8)
P1 0.0424(19) 0.0322(17) 0.0368(19) 0.0018(14) 0.0021(15) 0.0115(15)
P2 0.057(2) 0.052(2) 0.041(2) 0.0110(17) 0.0111(17) 0.0214(18)
P3 0.0321(18) 0.0300(17) 0.054(2) 0.0075(15) 0.0072(15) 0.0060(14)
P4 0.0344(18) 0.0374(18) 0.050(2) 0.0131(15) 0.0061(15) 0.0103(15)
O1 0.20(3) 0.26(3) 0.23(3) 0.08(3) 0.08(2) 0.13(3)
N1 0.040(6) 0.030(5) 0.029(6) 0.006(4) -0.003(5) -0.001(5)
N2 0.029(6) 0.028(5) 0.044(6) -0.002(5) 0.008(5) -0.003(4)
C1 0.056(9) 0.038(7) 0.030(7) -0.003(6) 0.002(6) -0.007(6)
C2 0.050(8) 0.031(7) 0.034(7) 0.005(5) -0.002(6) -0.001(6)
C3 0.054(9) 0.069(10) 0.024(7) 0.011(7) -0.010(6) -0.010(8)
C4 0.076(12) 0.063(10) 0.038(9) 0.016(7) -0.017(8) -0.009(9)
C5 0.048(9) 0.059(9) 0.055(10) 0.024(7) -0.011(7) 0.005(7)
C6 0.036(7) 0.037(7) 0.050(9) 0.003(6) -0.012(6) -0.001(6)
C7 0.036(7) 0.039(7) 0.059(9) 0.011(6) -0.002(6) 0.012(6)
C8 0.039(8) 0.038(7) 0.056(9) -0.008(6) 0.010(6) 0.002(6)
C9 0.049(9) 0.050(9) 0.082(12) -0.009(8) -0.002(8) 0.009(7)
C10 0.043(9) 0.054(9) 0.085(12) 0.009(8) 0.016(8) 0.002(7)
C12 0.056(9) 0.037(8) 0.069(11) 0.008(7) 0.007(8) 0.014(7)
C13 0.099(14) 0.033(8) 0.077(12) 0.010(8) 0.016(10) 0.022(8)
C14 0.065(10) 0.062(10) 0.066(11) 0.017(8) 0.003(8) 0.042(8)
C15 0.065(11) 0.043(9) 0.097(14) 0.001(8) 0.020(9) 0.020(8)
C16 0.066(11) 0.066(11) 0.056(10) 0.004(8) 0.023(8) 0.019(9)
C17 0.086(15) 0.14(2) 0.093(15) 0.023(14) 0.036(12) 0.074(14)
C18 0.113(17) 0.113(16) 0.052(11) 0.023(11) 0.031(11) 0.025(13)
C19 0.082(13) 0.079(12) 0.066(11) 0.000(9) 0.032(9) 0.040(10)
C20 0.088(13) 0.046(9) 0.081(13) 0.030(9) 0.023(10) 0.008(9)
C21 0.070(13) 0.072(14) 0.19(3) -0.004(15) 0.043(15) -0.024(11)
C22 0.15(2) 0.053(11) 0.104(17) 0.040(11) 0.033(15) 0.025(12)
C23 0.073(11) 0.031(8) 0.094(14) 0.010(8) 0.011(10) -0.006(8)
C24 0.037(7) 0.040(8) 0.061(9) 0.010(7) 0.008(7) 0.003(6)
C25 0.037(7) 0.027(6) 0.041(8) 0.000(5) 0.001(6) -0.002(5)
C26 0.035(7) 0.042(8) 0.056(9) 0.010(6) 0.017(6) -0.001(6)
C27 0.074(11) 0.062(10) 0.043(9) 0.018(7) 0.022(8) 0.007(9)
C28 0.054(9) 0.052(9) 0.038(8) 0.016(6) -0.001(6) -0.003(7)
C29 0.050(8) 0.023(6) 0.034(7) 0.004(5) 0.009(6) 0.004(6)
C30 0.044(8) 0.038(7) 0.054(9) 0.016(6) -0.004(6) 0.019(6)
C31 0.035(7) 0.054(9) 0.063(10) 0.003(7) 0.013(7) 0.009(7)
C32 0.104(14) 0.062(11) 0.052(10) -0.002(8) 0.003(9) 0.033(10)
C34 0.069(11) 0.071(12) 0.076(13) 0.007(9) -0.020(9) 0.008(9)
C35 0.050(9) 0.051(9) 0.075(12) -0.003(8) 0.002(8) 0.018(7)
C36 0.075(12) 0.067(11) 0.066(11) -0.013(9) -0.016(9) 0.036(9)
C37 0.069(11) 0.036(8) 0.115(16) 0.001(9) -0.018(10) 0.019(8)
C39 0.030(7) 0.049(8) 0.061(9) 0.019(7) 0.001(6) 0.007(6)
C40 0.047(9) 0.053(9) 0.079(12) 0.014(8) -0.014(8) 0.021(7)
C41 0.040(9) 0.064(11) 0.089(13) 0.008(9) 0.007(8) -0.010(8)
C42 0.036(8) 0.048(8) 0.073(11) 0.010(7) 0.015(7) 0.009(6)
C43 0.060(9) 0.032(7) 0.054(9) 0.007(6) -0.003(7) 0.004(7)
C44 0.068(10) 0.046(8) 0.049(9) -0.008(7) 0.010(7) 0.008(7)
C46 0.087(12) 0.037(8) 0.074(12) -0.008(8) 0.016(9) 0.003(8)
C47 0.19(3) 0.057(13) 0.12(2) 0.000(13) -0.048(19) -0.011(16)
C48 0.26(5) 0.30(6) 0.15(3) -0.09(3) -0.14(3) 0.16(4)
O2 0.07(3) 0.05(2) 0.03(2) 0.014(16) 0.004(17) -0.007(19)
I2' 0.074(4) 0.0623(12) 0.0295(8) 0.0088(7) -0.0047(6) 0.0316(7)
I4' 0.040(2) 0.0645(9) 0.0920(12) 0.0472(14) -0.0201(12) -0.0078(11)

loop_
_atom_type_symbol
_atom_type_description
_atom_type_scat_dispersion_real
_atom_type_scat_dispersion_imag
_atom_type_scat_source
C C 0.0033 0.0016 'International Tables Vol C Tables 4.2.6.8 and 6.1.1.4'
H H 0 0 'International Tables Vol C Tables 4.2.6.8 and 6.1.1.4'
Co Co 0.3494 0.9721 'International Tables Vol C Tables 4.2.6.8 and 6.1.1.4'
I I -0.4742 1.8119 'International Tables Vol C Tables 4.2.6.8 and 6.1.1.4'
P P 0.1023 0.0942 'International Tables Vol C Tables 4.2.6.8 and 6.1.1.4'
N N 0.0061 0.0033 'International Tables Vol C Tables 4.2.6.8 and 6.1.1.4'
O O 0.0106 0.006 'International Tables Vol C Tables 4.2.6.8 and 6.1.1.4'

loop_
_geom_angle_atom_site_label_1
_geom_angle_atom_site_label_2
_geom_angle_atom_site_label_3
_geom_angle
_geom_angle_site_symmetry_1
_geom_angle_site_symmetry_3
N1 Co1 P1 84.2(3) . .
N1 Co1 P2 80.4(3) . .
P1 Co1 P2 152.64(16) . .
N1 Co1 I2 173.3(3) . .
P1 Co1 I2 97.17(11) . .
P2 Co1 I2 95.74(12) . .
N1 Co1 I1 90.2(3) . .
P1 Co1 I1 105.05(11) . .
P2 Co1 I1 97.51(11) . .
I2 Co1 I1 95.76(8) . .
N1 Co1 I2' 174.1(4) . .
P1 Co1 I2' 92.00(19) . .
P2 Co1 I2' 104.8(2) . .
I1 Co1 I2' 86.5(2) . .
O2 Co2 N2 90.0(12) . .
O2 Co2 P3 117.1(14) . .
N2 Co2 P3 79.2(3) . .
O2 Co2 P4 28.6(13) . .
N2 Co2 P4 75.9(3) . .
P3 Co2 P4 135.46(15) . .
O2 Co2 I4 80.0(12) . .
N2 Co2 I4 167.1(3) . .
P3 Co2 I4 98.01(12) . .
P4 Co2 I4 98.20(12) . .
O2 Co2 I3 131.7(14) . .
N2 Co2 I3 84.1(3) . .
P3 Co2 I3 108.80(11) . .
P4 Co2 I3 104.72(10) . .
I4 Co2 I3 108.58(10) . .
O2 Co2 I4' 92.5(12) . .
N2 Co2 I4' 172.7(3) . .
P3 Co2 I4' 93.52(14) . .
P4 Co2 I4' 109.26(14) . .
I3 Co2 I4' 99.20(16) . .
C1 P1 C12 103.2(7) . .
C1 P1 C8 103.4(6) . .
C12 P1 C8 111.1(6) . .
C1 P1 Co1 97.6(5) . .
C12 P1 Co1 115.8(5) . .
C8 P1 Co1 121.8(4) . .
C7 P2 C20 106.9(7) . .
C7 P2 C16 102.2(7) . .
C20 P2 C16 110.6(8) . .
C7 P2 Co1 94.3(4) . .
C20 P2 Co1 113.2(6) . .
C16 P2 Co1 125.8(6) . .
C24 P3 C35 105.0(7) . .
C24 P3 C31 104.6(7) . .
C35 P3 C31 109.8(7) . .
C24 P3 Co2 98.3(5) . .
C35 P3 Co2 115.7(5) . .
C31 P3 Co2 120.7(4) . .
O2 P4 C30 121.0(15) . .
O2 P4 C39 117.0(15) . .
C30 P4 C39 105.0(6) . .
O2 P4 C43 96.7(15) . .
C30 P4 C43 106.2(7) . .
C39 P4 C43 109.9(6) . .
O2 P4 Co2 33.2(14) . .
C30 P4 Co2 92.6(5) . .
C39 P4 Co2 115.2(5) . .
C43 P4 Co2 124.0(4) . .
C48 O1 C47 122(4) . .
C2 N1 C6 118.4(11) . .
C2 N1 Co1 121.3(8) . .
C6 N1 Co1 120.0(8) . .
C25 N2 C29 118.1(10) . .
C25 N2 Co2 120.9(8) . .
C29 N2 Co2 121.0(8) . .
C2 C1 P1 113.2(9) . .
C2 C1 H1A 108.9 . .
P1 C1 H1A 108.9 . .
C2 C1 H1B 108.9 . .
P1 C1 H1B 108.9 . .
H1A C1 H1B 107.7 . .
N1 C2 C3 120.2(13) . .
N1 C2 C1 117.7(11) . .
C3 C2 C1 122.0(13) . .
C4 C3 C2 120.1(14) . .
C4 C3 H3 119.9 . .
C2 C3 H3 119.9 . .
C3 C4 C5 119.3(14) . .
C3 C4 H4 120.3 . .
C5 C4 H4 120.3 . .
C6 C5 C4 119.7(14) . .
C6 C5 H5 120.1 . .
C4 C5 H5 120.1 . .
C5 C6 N1 121.9(13) . .
C5 C6 C7 121.4(13) . .
N1 C6 C7 116.7(11) . .
C6 C7 P2 110.7(9) . .
C6 C7 H7A 109.5 . .
P2 C7 H7A 109.5 . .
C6 C7 H7B 109.5 . .
P2 C7 H7B 109.5 . .
H7A C7 H7B 108.1 . .
C10 C8 C11B 109(2) . .
C10 C8 C11A 104(2) . .
C11B C8 C11A 9(3) . .
C10 C8 C9 110.9(12) . .
C11B C8 C9 106(2) . .
C11A C8 C9 115(2) . .
C10 C8 P1 115.1(9) . .
C11B C8 P1 109(2) . .
C11A C8 P1 106(2) . .
C9 C8 P1 106.4(9) . .
C8 C9 H9A 109.5 . .
C8 C9 H9B 109.5 . .
H9A C9 H9B 109.5 . .
C8 C9 H9C 109.5 . .
H9A C9 H9C 109.5 . .
H9B C9 H9C 109.5 . .
C8 C10 H10A 109.5 . .
C8 C10 H10B 109.5 . .
H10A C10 H10B 109.5 . .
C8 C10 H10C 109.5 . .
H10A C10 H10C 109.5 . .
H10B C10 H10C 109.5 . .
C13 C12 C14 110.3(14) . .
C13 C12 C15 106.3(12) . .
C14 C12 C15 109.5(13) . .
C13 C12 P1 106.3(10) . .
C14 C12 P1 111.3(10) . .
C15 C12 P1 112.9(11) . .
C12 C13 H13A 109.5 . .
C12 C13 H13B 109.5 . .
H13A C13 H13B 109.5 . .
C12 C13 H13C 109.5 . .
H13A C13 H13C 109.5 . .
H13B C13 H13C 109.5 . .
C12 C14 H14A 109.5 . .
C12 C14 H14B 109.5 . .
H14A C14 H14B 109.5 . .
C12 C14 H14C 109.5 . .
H14A C14 H14C 109.5 . .
H14B C14 H14C 109.5 . .
C12 C15 H15A 109.5 . .
C12 C15 H15B 109.5 . .
H15A C15 H15B 109.5 . .
C12 C15 H15C 109.5 . .
H15A C15 H15C 109.5 . .
H15B C15 H15C 109.5 . .
C19 C16 C18 107.6(16) . .
C19 C16 C17 107.6(15) . .
C18 C16 C17 108.7(15) . .
C19 C16 P2 108.6(10) . .
C18 C16 P2 110.3(12) . .
C17 C16 P2 113.8(13) . .
C16 C17 H17A 109.5 . .
C16 C17 H17B 109.5 . .
H17A C17 H17B 109.5 . .
C16 C17 H17C 109.5 . .
H17A C17 H17C 109.5 . .
H17B C17 H17C 109.5 . .
C16 C18 H18A 109.5 . .
C16 C18 H18B 109.5 . .
H18A C18 H18B 109.5 . .
C16 C18 H18C 109.5 . .
H18A C18 H18C 109.5 . .
H18B C18 H18C 109.5 . .
C16 C19 H19A 109.5 . .
C16 C19 H19B 109.5 . .
H19A C19 H19B 109.5 . .
C16 C19 H19C 109.5 . .
H19A C19 H19C 109.5 . .
H19B C19 H19C 109.5 . .
C21 C20 C22 109.4(16) . .
C21 C20 C23 107.3(17) . .
C22 C20 C23 105.3(15) . .
C21 C20 P2 115.4(13) . .
C22 C20 P2 108.9(14) . .
C23 C20 P2 110.1(10) . .
C20 C21 H21A 109.5 . .
C20 C21 H21B 109.5 . .
H21A C21 H21B 109.5 . .
C20 C21 H21C 109.5 . .
H21A C21 H21C 109.5 . .
H21B C21 H21C 109.5 . .
C20 C22 H22A 109.5 . .
C20 C22 H22B 109.5 . .
H22A C22 H22B 109.5 . .
C20 C22 H22C 109.5 . .
H22A C22 H22C 109.5 . .
H22B C22 H22C 109.5 . .
C20 C23 H23A 109.5 . .
C20 C23 H23B 109.5 . .
H23A C23 H23B 109.5 . .
C20 C23 H23C 109.5 . .
H23A C23 H23C 109.5 . .
H23B C23 H23C 109.5 . .
C25 C24 P3 114.2(9) . .
C25 C24 H24A 108.7 . .
P3 C24 H24A 108.7 . .
C25 C24 H24B 108.7 . .
P3 C24 H24B 108.7 . .
H24A C24 H24B 107.6 . .
N2 C25 C26 121.2(12) . .
N2 C25 C24 117.4(11) . .
C26 C25 C24 121.3(12) . .
C27 C26 C25 120.6(13) . .
C27 C26 H26 119.7 . .
C25 C26 H26 119.7 . .
C26 C27 C28 118.2(13) . .
C26 C27 H27 120.9 . .
C28 C27 H27 120.9 . .
C29 C28 C27 119.4(14) . .
C29 C28 H28 120.3 . .
C27 C28 H28 120.3 . .
N2 C29 C28 122.3(12) . .
N2 C29 C30 116.2(10) . .
C28 C29 C30 121.4(12) . .
C29 C30 P4 112.3(8) . .
C29 C30 H30A 109.1 . .
P4 C30 H30A 109.1 . .
C29 C30 H30B 109.1 . .
P4 C30 H30B 109.1 . .
H30A C30 H30B 107.9 . .
C33B C31 C33A 12(3) . .
C33B C31 C32 115(2) . .
C33A C31 C32 102(2) . .
C33B C31 C34 108(2) . .
C33A C31 C34 114(2) . .
C32 C31 C34 106.4(13) . .
C33B C31 P3 110(2) . .
C33A C31 P3 114.9(19) . .
C32 C31 P3 105.3(10) . .
C34 C31 P3 112.3(10) . .
C31 C32 H32A 109.5 . .
C31 C32 H32B 109.5 . .
H32A C32 H32B 109.5 . .
C31 C32 H32C 109.5 . .
H32A C32 H32C 109.5 . .
H32B C32 H32C 109.5 . .
C31 C33A H33A 109.5 . .
C31 C33A H33B 109.5 . .
H33A C33A H33B 109.5 . .
C31 C33A H33C 109.5 . .
H33A C33A H33C 109.5 . .
H33B C33A H33C 109.5 . .
C31 C33B H33D 109.5 . .
C31 C33B H33E 109.5 . .
H33D C33B H33E 109.5 . .
C31 C33B H33F 109.5 . .
H33D C33B H33F 109.5 . .
H33E C33B H33F 109.5 . .
C31 C34 H34A 109.5 . .
C31 C34 H34B 109.5 . .
H34A C34 H34B 109.5 . .
C31 C34 H34C 109.5 . .
H34A C34 H34C 109.5 . .
H34B C34 H34C 109.5 . .
C36 C35 C37 107.3(14) . .
C36 C35 C38A 113(2) . .
C37 C35 C38A 105(2) . .
C36 C35 C38B 102(2) . .
C37 C35 C38B 114(2) . .
C38A C35 C38B 12(3) . .
C36 C35 P3 107.9(10) . .
C37 C35 P3 109.7(11) . .
C38A C35 P3 114(2) . .
C38B C35 P3 116(2) . .
C35 C36 H36A 109.5 . .
C35 C36 H36B 109.5 . .
H36A C36 H36B 109.5 . .
C35 C36 H36C 109.5 . .
H36A C36 H36C 109.5 . .
H36B C36 H36C 109.5 . .
C35 C37 H37A 109.5 . .
C35 C37 H37B 109.5 . .
H37A C37 H37B 109.5 . .
C35 C37 H37C 109.5 . .
H37A C37 H37C 109.5 . .
H37B C37 H37C 109.5 . .
C35 C38A H38A 109.5 . .
C35 C38A H38B 109.5 . .
H38A C38A H38B 109.5 . .
C35 C38A H38C 109.5 . .
H38A C38A H38C 109.5 . .
H38B C38A H38C 109.5 . .
C35 C38B H38D 109.5 . .
C35 C38B H38E 109.5 . .
H38D C38B H38E 109.5 . .
C35 C38B H38F 109.5 . .
H38D C38B H38F 109.5 . .
H38E C38B H38F 109.5 . .
C42 C39 C40 107.4(12) . .
C42 C39 C41 106.0(12) . .
C40 C39 C41 111.7(12) . .
C42 C39 P4 107.8(9) . .
C40 C39 P4 114.7(10) . .
C41 C39 P4 108.8(10) . .
C39 C40 H40A 109.5 . .
C39 C40 H40B 109.5 . .
H40A C40 H40B 109.5 . .
C39 C40 H40C 109.5 . .
H40A C40 H40C 109.5 . .
H40B C40 H40C 109.5 . .
C39 C41 H41A 109.5 . .
C39 C41 H41B 109.5 . .
H41A C41 H41B 109.5 . .
C39 C41 H41C 109.5 . .
H41A C41 H41C 109.5 . .
H41B C41 H41C 109.5 . .
C39 C42 H42A 109.5 . .
C39 C42 H42B 109.5 . .
H42A C42 H42B 109.5 . .
C39 C42 H42C 109.5 . .
H42A C42 H42C 109.5 . .
H42B C42 H42C 109.5 . .
C46 C43 C45B 112(2) . .
C46 C43 C45A 106(2) . .
C45B C43 C45A 11(3) . .
C46 C43 C44 109.2(13) . .
C45B C43 C44 101.7(19) . .
C45A C43 C44 113(2) . .
C46 C43 P4 109.2(10) . .
C45B C43 P4 116(2) . .
C45A C43 P4 111(2) . .
C44 C43 P4 107.9(9) . .
C43 C44 H44A 109.5 . .
C43 C44 H44B 109.5 . .
H44A C44 H44B 109.5 . .
C43 C44 H44C 109.5 . .
H44A C44 H44C 109.5 . .
H44B C44 H44C 109.5 . .
C43 C45A H45A 109.5 . .
C43 C45A H45B 109.5 . .
H45A C45A H45B 109.5 . .
C43 C45A H45C 109.5 . .
H45A C45A H45C 109.5 . .
H45B C45A H45C 109.5 . .
C43 C45B H45D 109.5 . .
C43 C45B H45E 109.5 . .
H45D C45B H45E 109.5 . .
C43 C45B H45F 109.5 . .
H45D C45B H45F 109.5 . .
H45E C45B H45F 109.5 . .
C43 C46 H46A 109.5 . .
C43 C46 H46B 109.5 . .
H46A C46 H46B 109.5 . .
C43 C46 H46C 109.5 . .
H46A C46 H46C 109.5 . .
H46B C46 H46C 109.5 . .
O1 C47 C48 125(3) . 2_756
O1 C48 C47 113(4) . 2_756
P4 O2 Co2 118(2) . .

loop_
_geom_bond_atom_site_label_1
_geom_bond_atom_site_label_2
_geom_bond_distance
_geom_bond_site_symmetry_2
I1 Co1 2.801(2) .
I2 Co1 2.554(2) .
I3 Co2 2.702(2) .
I4 Co2 2.605(3) .
Co1 N1 2.042(10) .
Co1 P1 2.348(4) .
Co1 P2 2.379(4) .
Co1 I2' 2.984(10) .
Co2 O2 1.61(4) .
Co2 N2 2.236(10) .
Co2 P3 2.436(4) .
Co2 P4 2.591(4) .
Co2 I4' 2.794(6) .
P1 C1 1.837(13) .
P1 C12 1.885(14) .
P1 C8 1.885(13) .
P2 C7 1.820(13) .
P2 C20 1.872(17) .
P2 C16 1.890(15) .
P3 C24 1.823(13) .
P3 C35 1.873(15) .
P3 C31 1.888(16) .
P4 O2 1.41(4) .
P4 C30 1.803(13) .
P4 C39 1.860(13) .
P4 C43 1.892(15) .
O1 C48 1.23(4) .
O1 C47 1.41(3) .
N1 C2 1.363(16) .
N1 C6 1.364(16) .
N2 C25 1.351(15) .
N2 C29 1.353(16) .
C1 C2 1.476(19) .
C1 H1A 0.97 .
C1 H1B 0.97 .
C2 C3 1.391(18) .
C3 C4 1.36(2) .
C3 H3 0.93 .
C4 C5 1.38(2) .
C4 H4 0.93 .
C5 C6 1.354(19) .
C5 H5 0.93 .
C6 C7 1.503(19) .
C7 H7A 0.97 .
C7 H7B 0.97 .
C8 C10 1.522(19) .
C8 C11B 1.538(18) .
C8 C11A 1.544(18) .
C8 C9 1.56(2) .
C9 H9A 0.96 .
C9 H9B 0.96 .
C9 H9C 0.96 .
C10 H10A 0.96 .
C10 H10B 0.96 .
C10 H10C 0.96 .
C12 C13 1.52(2) .
C12 C14 1.53(2) .
C12 C15 1.55(2) .
C13 H13A 0.96 .
C13 H13B 0.96 .
C13 H13C 0.96 .
C14 H14A 0.96 .
C14 H14B 0.96 .
C14 H14C 0.96 .
C15 H15A 0.96 .
C15 H15B 0.96 .
C15 H15C 0.96 .
C16 C19 1.52(2) .
C16 C18 1.53(2) .
C16 C17 1.56(2) .
C17 H17A 0.96 .
C17 H17B 0.96 .
C17 H17C 0.96 .
C18 H18A 0.96 .
C18 H18B 0.96 .
C18 H18C 0.96 .
C19 H19A 0.96 .
C19 H19B 0.96 .
C19 H19C 0.96 .
C20 C21 1.51(2) .
C20 C22 1.54(2) .
C20 C23 1.55(2) .
C21 H21A 0.96 .
C21 H21B 0.96 .
C21 H21C 0.96 .
C22 H22A 0.96 .
C22 H22B 0.96 .
C22 H22C 0.96 .
C23 H23A 0.96 .
C23 H23B 0.96 .
C23 H23C 0.96 .
C24 C25 1.502(19) .
C24 H24A 0.97 .
C24 H24B 0.97 .
C25 C26 1.387(17) .
C26 C27 1.36(2) .
C26 H26 0.93 .
C27 C28 1.39(2) .
C27 H27 0.93 .
C28 C29 1.374(17) .
C28 H28 0.93 .
C29 C30 1.517(18) .
C30 H30A 0.97 .
C30 H30B 0.97 .
C31 C33B 1.49(5) .
C31 C33A 1.50(5) .
C31 C32 1.56(2) .
C31 C34 1.58(2) .
C32 H32A 0.96 .
C32 H32B 0.96 .
C32 H32C 0.96 .
C33A H33A 0.96 .
C33A H33B 0.96 .
C33A H33C 0.96 .
C33B H33D 0.96 .
C33B H33E 0.96 .
C33B H33F 0.96 .
C34 H34A 0.96 .
C34 H34B 0.96 .
C34 H34C 0.96 .
C35 C36 1.52(2) .
C35 C37 1.53(2) .
C35 C38A 1.536(18) .
C35 C38B 1.538(18) .
C36 H36A 0.96 .
C36 H36B 0.96 .
C36 H36C 0.96 .
C37 H37A 0.96 .
C37 H37B 0.96 .
C37 H37C 0.96 .
C38A H38A 0.96 .
C38A H38B 0.96 .
C38A H38C 0.96 .
C38B H38D 0.96 .
C38B H38E 0.96 .
C38B H38F 0.96 .
C39 C42 1.53(2) .
C39 C40 1.535(18) .
C39 C41 1.55(2) .
C40 H40A 0.96 .
C40 H40B 0.96 .
C40 H40C 0.96 .
C41 H41A 0.96 .
C41 H41B 0.96 .
C41 H41C 0.96 .
C42 H42A 0.96 .
C42 H42B 0.96 .
C42 H42C 0.96 .
C43 C46 1.52(2) .
C43 C45B 1.522(18) .
C43 C45A 1.534(18) .
C43 C44 1.53(2) .
C44 H44A 0.96 .
C44 H44B 0.96 .
C44 H44C 0.96 .
C45A H45A 0.96 .
C45A H45B 0.96 .
C45A H45C 0.96 .
C45B H45D 0.96 .
C45B H45E 0.96 .
C45B H45F 0.96 .
C46 H46A 0.96 .
C46 H46B 0.96 .
C46 H46C 0.96 .
C47 C48 1.52(5) 2_756
C48 C47 1.52(5) 2_756

loop_
_geom_hbond_atom_site_label_D
_geom_hbond_atom_site_label_H
_geom_hbond_atom_site_label_A
_geom_hbond_distance_DH
_geom_hbond_distance_HA
_geom_hbond_distance_DA
_geom_hbond_angle_DHA
_geom_hbond_site_symmetry_A
C1 H1B I3 0.97 3.24 4.173(13) 161.2 .
C7 H7A I1 0.97 3.17 3.696(14) 116.1 .
C9 H9A I1 0.96 3.15 4.000(15) 148.6 .
C9 H9B I3 0.96 3.31 4.241(17) 163.1 2_666
C13 H13B I2 0.96 2.99 3.839(16) 148.6 .
C14 H14C I2 0.96 3.02 3.867(15) 147.3 .
C18 H18C I2 0.96 3.22 4.05(2) 145 .
C19 H19A I1 0.96 3.06 3.592(17) 116.3 .
C19 H19B I2 0.96 3.12 3.967(17) 147.8 .
C19 H19C I2 0.96 3.17 4.104(15) 165.8 2_765
C23 H23A N1 0.96 2.61 3.128(17) 114.1 .
C23 H23C I4 0.96 3.28 4.235(14) 172.3 2_776
C26 H26 I1 0.93 3.31 4.043(14) 137.3 2_666
C28 H28 I2 0.93 3.2 4.018(15) 147.4 1_556
C30 H30A I3 0.97 3.3 3.857(15) 118.5 .
C30 H30B I2 0.97 3.1 4.040(14) 164.1 1_556
C41 H41C I4 0.96 3.1 3.983(17) 153.4 .
C42 H42A I4 0.96 3.08 3.968(15) 154.4 .
C42 H42C I3 0.96 3.26 3.771(15) 115.2 .
C1 H1B I3 0.97 3.24 4.173(13) 161.2 .
C7 H7A I1 0.97 3.17 3.696(14) 116.1 .
C9 H9A I1 0.96 3.15 4.000(15) 148.6 .
C9 H9B I3 0.96 3.31 4.241(17) 163.1 2_666
C13 H13B I2 0.96 2.99 3.839(16) 148.6 .
C14 H14C I2 0.96 3.02 3.867(15) 147.3 .
C18 H18C I2 0.96 3.22 4.05(2) 145 .
C19 H19A I1 0.96 3.06 3.592(17) 116.3 .
C19 H19B I2 0.96 3.12 3.967(17) 147.8 .
C19 H19C I2 0.96 3.17 4.104(15) 165.8 2_765
C23 H23A N1 0.96 2.61 3.128(17) 114.1 .
C26 H26 I1 0.93 3.31 4.043(14) 137.3 2_666
C28 H28 I2 0.93 3.2 4.018(15) 147.4 1_556
C30 H30A I3 0.97 3.3 3.857(15) 118.5 .
C30 H30B I2 0.97 3.1 4.040(14) 164.1 1_556
C32 H32A I3 0.96 3.35 3.804(18) 111.5 .
C41 H41C I4 0.96 3.1 3.983(17) 153.4 .
C42 H42A I4 0.96 3.08 3.968(15) 154.4 .
C42 H42C I3 0.96 3.26 3.771(15) 115.2 .

loop_
_geom_torsion_atom_site_label_1
_geom_torsion_atom_site_label_2
_geom_torsion_atom_site_label_3
_geom_torsion_atom_site_label_4
_geom_torsion
_geom_torsion_site_symmetry_1
_geom_torsion_site_symmetry_2
_geom_torsion_site_symmetry_3
_geom_torsion_site_symmetry_4
C12 P1 C1 C2 -142.5(10) . . . .
C8 P1 C1 C2 101.7(10) . . . .
Co1 P1 C1 C2 -23.7(10) . . . .
C6 N1 C2 C3 -6.2(17) . . . .
Co1 N1 C2 C3 168.1(9) . . . .
C6 N1 C2 C1 170.5(11) . . . .
Co1 N1 C2 C1 -15.2(14) . . . .
P1 C1 C2 N1 27.2(14) . . . .
P1 C1 C2 C3 -156.1(11) . . . .
N1 C2 C3 C4 2(2) . . . .
C1 C2 C3 C4 -174.1(13) . . . .
C2 C3 C4 C5 2(2) . . . .
C3 C4 C5 C6 -2(2) . . . .
C4 C5 C6 N1 -2(2) . . . .
C4 C5 C6 C7 179.0(13) . . . .
C2 N1 C6 C5 6.3(18) . . . .
Co1 N1 C6 C5 -168.1(10) . . . .
C2 N1 C6 C7 -175.1(11) . . . .
Co1 N1 C6 C7 10.5(14) . . . .
C5 C6 C7 P2 -157.2(11) . . . .
N1 C6 C7 P2 24.2(14) . . . .
C20 P2 C7 C6 77.0(11) . . . .
C16 P2 C7 C6 -166.9(10) . . . .
Co1 P2 C7 C6 -38.9(9) . . . .
C1 P1 C8 C10 72.0(12) . . . .
C12 P1 C8 C10 -38.1(13) . . . .
Co1 P1 C8 C10 179.9(9) . . . .
C1 P1 C8 C11B -51(2) . . . .
C12 P1 C8 C11B -161(2) . . . .
Co1 P1 C8 C11B 57(2) . . . .
C1 P1 C8 C11A -42(2) . . . .
C12 P1 C8 C11A -152(2) . . . .
Co1 P1 C8 C11A 66(2) . . . .
C1 P1 C8 C9 -164.8(9) . . . .
C12 P1 C8 C9 85.2(10) . . . .
Co1 P1 C8 C9 -56.8(10) . . . .
C1 P1 C12 C13 77.1(12) . . . .
C8 P1 C12 C13 -172.7(10) . . . .
Co1 P1 C12 C13 -28.2(12) . . . .
C1 P1 C12 C14 -162.8(11) . . . .
C8 P1 C12 C14 -52.6(12) . . . .
Co1 P1 C12 C14 91.9(11) . . . .
C1 P1 C12 C15 -39.1(12) . . . .
C8 P1 C12 C15 71.1(12) . . . .
Co1 P1 C12 C15 -144.4(10) . . . .
C7 P2 C16 C19 75.8(13) . . . .
C20 P2 C16 C19 -170.7(12) . . . .
Co1 P2 C16 C19 -28.7(15) . . . .
C7 P2 C16 C18 -166.5(13) . . . .
C20 P2 C16 C18 -53.0(16) . . . .
Co1 P2 C16 C18 89.0(14) . . . .
C7 P2 C16 C17 -43.9(15) . . . .
C20 P2 C16 C17 69.5(15) . . . .
Co1 P2 C16 C17 -148.4(12) . . . .
C7 P2 C20 C21 68.0(17) . . . .
C16 P2 C20 C21 -42.4(18) . . . .
Co1 P2 C20 C21 170.4(14) . . . .
C7 P2 C20 C22 -168.6(12) . . . .
C16 P2 C20 C22 81.0(14) . . . .
Co1 P2 C20 C22 -66.2(14) . . . .
C7 P2 C20 C23 -53.6(14) . . . .
C16 P2 C20 C23 -164.1(12) . . . .
Co1 P2 C20 C23 48.8(14) . . . .
C35 P3 C24 C25 -86.6(11) . . . .
C31 P3 C24 C25 157.7(10) . . . .
Co2 P3 C24 C25 32.9(10) . . . .
C29 N2 C25 C26 2.2(17) . . . .
Co2 N2 C25 C26 -179.2(9) . . . .
C29 N2 C25 C24 -175.5(11) . . . .
Co2 N2 C25 C24 3.0(15) . . . .
P3 C24 C25 N2 -26.8(15) . . . .
P3 C24 C25 C26 155.4(11) . . . .
N2 C25 C26 C27 -3(2) . . . .
C24 C25 C26 C27 174.5(13) . . . .
C25 C26 C27 C28 2(2) . . . .
C26 C27 C28 C29 0(2) . . . .
C25 N2 C29 C28 -0.3(18) . . . .
Co2 N2 C29 C28 -178.9(10) . . . .
C25 N2 C29 C30 178.6(11) . . . .
Co2 N2 C29 C30 0.0(14) . . . .
C27 C28 C29 N2 -1(2) . . . .
C27 C28 C29 C30 -179.5(13) . . . .
N2 C29 C30 P4 37.8(14) . . . .
C28 C29 C30 P4 -143.3(11) . . . .
O2 P4 C30 C29 -29(2) . . . .
C39 P4 C30 C29 -164.1(10) . . . .
C43 P4 C30 C29 79.5(11) . . . .
Co2 P4 C30 C29 -47.1(10) . . . .
C24 P3 C31 C33B 158(2) . . . .
C35 P3 C31 C33B 46(2) . . . .
Co2 P3 C31 C33B -93(2) . . . .
C24 P3 C31 C33A 170(2) . . . .
C35 P3 C31 C33A 58(2) . . . .
Co2 P3 C31 C33A -81(2) . . . .
C24 P3 C31 C32 -78.0(11) . . . .
C35 P3 C31 C32 169.7(10) . . . .
Co2 P3 C31 C32 31.1(12) . . . .
C24 P3 C31 C34 37.4(12) . . . .
C35 P3 C31 C34 -74.9(12) . . . .
Co2 P3 C31 C34 146.5(9) . . . .
C24 P3 C35 C36 49.6(12) . . . .
C31 P3 C35 C36 161.6(10) . . . .
Co2 P3 C35 C36 -57.5(12) . . . .
C24 P3 C35 C37 166.1(11) . . . .
C31 P3 C35 C37 -81.9(11) . . . .
Co2 P3 C35 C37 59.0(12) . . . .
C24 P3 C35 C38A -77(2) . . . .
C31 P3 C35 C38A 35(2) . . . .
Co2 P3 C35 C38A 176.3(19) . . . .
C24 P3 C35 C38B -64(2) . . . .
C31 P3 C35 C38B 48(2) . . . .
Co2 P3 C35 C38B -170.6(19) . . . .
O2 P4 C39 C42 -63.9(19) . . . .
C30 P4 C39 C42 73.4(10) . . . .
C43 P4 C39 C42 -172.7(9) . . . .
Co2 P4 C39 C42 -26.8(10) . . . .
O2 P4 C39 C40 176.6(18) . . . .
C30 P4 C39 C40 -46.2(12) . . . .
C43 P4 C39 C40 67.7(12) . . . .
Co2 P4 C39 C40 -146.4(9) . . . .
O2 P4 C39 C41 51(2) . . . .
C30 P4 C39 C41 -172.1(11) . . . .
C43 P4 C39 C41 -58.2(12) . . . .
Co2 P4 C39 C41 87.7(11) . . . .
O2 P4 C43 C46 -33.0(17) . . . .
C30 P4 C43 C46 -158.0(10) . . . .
C39 P4 C43 C46 88.9(11) . . . .
Co2 P4 C43 C46 -53.4(12) . . . .
O2 P4 C43 C45B -161(2) . . . .
C30 P4 C43 C45B 74(2) . . . .
C39 P4 C43 C45B -39(2) . . . .
Co2 P4 C43 C45B 178(2) . . . .
O2 P4 C43 C45A -150(2) . . . .
C30 P4 C43 C45A 85(2) . . . .
C39 P4 C43 C45A -28(2) . . . .
Co2 P4 C43 C45A -170.4(19) . . . .
O2 P4 C43 C44 85.6(17) . . . .
C30 P4 C43 C44 -39.5(11) . . . .
C39 P4 C43 C44 -152.6(9) . . . .
Co2 P4 C43 C44 65.1(10) . . . .
C48 O1 C47 C48 -11(7) . . . 2_756
C47 O1 C48 C47 10(7) . . . 2_756
C30 P4 O2 Co2 -35(3) . . . .
C39 P4 O2 Co2 96(2) . . . .
C43 P4 O2 Co2 -148(2) . . . .
N2 Co2 O2 P4 59(2) . . . .
P3 Co2 O2 P4 137.3(19) . . . .
I4 Co2 O2 P4 -129(2) . . . .
I3 Co2 O2 P4 -23(3) . . . .
I4' Co2 O2 P4 -127(2) . . . .
